data_4515596
loop_
_publ_author_name
'Feng, Guoqin'
'Du, Chongyang'
'Xiang, Li'
'del Rosal, Iker'
'Li, Guangyu'
'Leng, Xuebing'
'Chen, Eugene Y.-X.'
'Maron, Laurent'
'Chen, Yaofeng'

_publ_section_title
;
 Side Arm Twist on Zn-Catalyzed Hydrosilylative Reduction of CO2 to
 Formate and Methanol Equivalents with High Selectivity and Activity
;
_journal_issue 5
_journal_name_full 'ACS Catalysis'
_journal_page_first 4710
_journal_paper_doi 10.1021/acscatal.8b01033
_journal_volume 8
_journal_year 2018
_chemical_formula_moiety '0.5(C44 H70 N6 O4 Zn2)'
_chemical_formula_sum 'C22 H35 N3 O2 Zn'
_chemical_formula_weight 438.90
_space_group_crystal_system monoclinic
_space_group_IT_number 14
_space_group_name_Hall '-P 2ybc'
_space_group_name_H-M_alt 'P 1 21/c 1'
_atom_sites_solution_hydrogens geom
_atom_sites_solution_primary direct
_audit_creation_date 2016-05-30
_audit_creation_method
;
Olex2 1.2
(compiled 2016.02.19 svn.r3266 for OlexSys, GUI svn.r5155)
;
_cell_angle_alpha 90
_cell_angle_beta 117.531(4)
_cell_angle_gamma 90
_cell_formula_units_Z 8
_cell_length_a 23.041(6)
_cell_length_b 10.016(3)
_cell_length_c 22.532(6)
_cell_measurement_reflns_used 3999
_cell_measurement_temperature 130
_cell_measurement_theta_max 23.840
_cell_measurement_theta_min 2.26
_cell_volume 4611(2)
_computing_cell_refinement 'SAINT v7.68A (Bruker, 2009)'
_computing_data_reduction 'SAINT v7.68A (Bruker, 2009)'
_computing_molecular_graphics 'Olex2 (Dolomanov et al., 2009)'
_computing_publication_material 'Olex2 (Dolomanov et al., 2009)'
_computing_structure_refinement 'ShelXL (Sheldrick, 2015)'
_computing_structure_solution 'ShelXT (Sheldrick, 2015)'
_diffrn_ambient_temperature 130
_diffrn_measured_fraction_theta_full 0.999
_diffrn_measured_fraction_theta_max 0.991
_diffrn_measurement_device_type 'Bruker APEX-II CCD'
_diffrn_measurement_method '\f and \w scans'
_diffrn_radiation_monochromator graphite
_diffrn_radiation_type MoK\a
_diffrn_radiation_wavelength 0.71073
_diffrn_reflns_av_R_equivalents 0.1091
_diffrn_reflns_av_unetI/netI 0.1104
_diffrn_reflns_Laue_measured_fraction_full 0.999
_diffrn_reflns_Laue_measured_fraction_max 0.991
_diffrn_reflns_limit_h_max 30
_diffrn_reflns_limit_h_min -21
_diffrn_reflns_limit_k_max 13
_diffrn_reflns_limit_k_min -13
_diffrn_reflns_limit_l_max 28
_diffrn_reflns_limit_l_min -29
_diffrn_reflns_number 36431
_diffrn_reflns_point_group_measured_fraction_full 0.999
_diffrn_reflns_point_group_measured_fraction_max 0.991
_diffrn_reflns_theta_full 26.000
_diffrn_reflns_theta_max 27.660
_diffrn_reflns_theta_min 1.808
_diffrn_standards_number 0
_exptl_absorpt_coefficient_mu 1.086
_exptl_absorpt_correction_T_max 0.7456
_exptl_absorpt_correction_T_min 0.4514
_exptl_absorpt_correction_type multi-scan
_exptl_absorpt_process_details
;
SADABS-2008/1 (Bruker,2008) was used for absorption correction.
wR2(int) was 0.1114 before and 0.0710 after correction.
The Ratio of minimum to maximum transmission is 0.6054.
The \l/2 correction factor is 0.0015.
;
_exptl_crystal_colour colourless
_exptl_crystal_density_diffrn 1.264
_exptl_crystal_description block
_exptl_crystal_F_000 1872
_exptl_crystal_size_max 0.15
_exptl_crystal_size_mid 0.1
_exptl_crystal_size_min 0.08
_refine_diff_density_max 1.323
_refine_diff_density_min -1.310
_refine_diff_density_rms 0.099
_refine_ls_extinction_method none
_refine_ls_goodness_of_fit_ref 0.891
_refine_ls_hydrogen_treatment constr
_refine_ls_matrix_type full
_refine_ls_number_parameters 521
_refine_ls_number_reflns 10649
_refine_ls_number_restraints 0
_refine_ls_restrained_S_all 0.891
_refine_ls_R_factor_all 0.1221
_refine_ls_R_factor_gt 0.0536
_refine_ls_shift/su_max 0.001
_refine_ls_shift/su_mean 0.000
_refine_ls_structure_factor_coef Fsqd
_refine_ls_weighting_details 'w=1/[\s^2^(Fo^2^)+(0.1000P)^2^] where P=(Fo^2^+2Fc^2^)/3'
_refine_ls_weighting_scheme calc
_refine_ls_wR_factor_gt 0.1284
_refine_ls_wR_factor_ref 0.1725
_reflns_Friedel_coverage 0.000
_reflns_number_gt 6096
_reflns_number_total 10649
_reflns_threshold_expression 'I > 2\s(I)'
_cod_data_source_file cs8b01033_si_002.cif
_cod_data_source_block L1ZnO2CH
_cod_database_code 4515596
_shelx_space_group_comment
;
The symmetry employed for this shelxl refinement is uniquely defined
by the following loop, which should always be used as a source of
symmetry information in preference to the above space-group names.
They are only intended as comments.
;
_shelx_estimated_absorpt_t_max 0.918
_shelx_estimated_absorpt_t_min 0.854
_olex2_refinement_description
;
1. Fixed Uiso
 At 1.2 times of:
  All C(H) groups, All C(H,H) groups
 At 1.5 times of:
  All C(H,H,H) groups
2.a Ternary CH refined with riding coordinates:
 C38(H38), C41(H41), C16(H16), C19(H19)
2.b Secondary CH2 refined with riding coordinates:
 C28(H28A,H28B), C29(H29A,H29B), C6(H6A,H6B), C7(H7A,H7B)
2.c Aromatic/amide H refined with riding coordinates:
 C25(H25), C34(H34), C35(H35), C36(H36), C44(H44), C3(H3), C12(H12), C13(H13),
 C14(H14), C22(H22)
2.d Idealised Me refined as rotating group:
 C23(H23A,H23B,H23C), C27(H27A,H27B,H27C), C30(H30A,H30B,H30C), C31(H31A,H31B,
 H31C), C39(H39A,H39B,H39C), C40(H40A,H40B,H40C), C42(H42A,H42B,H42C), C43(H43A,
 H43B,H43C), C1(H1A,H1B,H1C), C5(H5A,H5B,H5C), C8(H8A,H8B,H8C), C9(H9A,H9B,H9C),
  C17(H17A,H17B,H17C), C18(H18A,H18B,H18C), C20(H20A,H20B,H20C), C21(H21A,H21B,
 H21C)
;
_shelx_shelxl_version_number 2014/7
_olex2_submission_special_instructions 'No special instructions were received'

loop_
_space_group_symop_operation_xyz
'x, y, z'
'-x, y+1/2, -z+1/2'
'-x, -y, -z'
'x, -y-1/2, z-1/2'

loop_
_atom_site_label
_atom_site_type_symbol
_atom_site_fract_x
_atom_site_fract_y
_atom_site_fract_z
_atom_site_U_iso_or_equiv
_atom_site_adp_type
_atom_site_occupancy
_atom_site_site_symmetry_order
_atom_site_calc_flag
_atom_site_refinement_flags_posn
Zn2 Zn 1.00214(2) 0.17037(5) 0.82400(2) 0.02500(14) Uani 1 1 d .
O3 O 1.00756(13) 0.0673(3) 0.74906(14) 0.0283(6) Uani 1 1 d .
O4 O 1.00492(13) -0.1270(3) 0.70028(14) 0.0297(7) Uani 1 1 d .
N4 N 0.90626(16) 0.1625(3) 0.80262(16) 0.0273(8) Uani 1 1 d .
N5 N 1.02850(16) 0.0360(3) 0.90066(16) 0.0285(8) Uani 1 1 d .
N6 N 1.10813(17) 0.2159(4) 0.88165(19) 0.0345(9) Uani 1 1 d .
C23 C 0.8086(2) 0.0437(5) 0.7929(3) 0.0440(12) Uani 1 1 d .
H23A H 0.7915 0.1179 0.8085 0.066 Uiso 1 1 calc GR
H23B H 0.7987 -0.0410 0.8081 0.066 Uiso 1 1 calc GR
H23C H 0.7881 0.0446 0.7438 0.066 Uiso 1 1 calc GR
C24 C 0.8821(2) 0.0583(4) 0.8210(2) 0.0289(9) Uani 1 1 d .
C25 C 0.9192(2) -0.0425(4) 0.8655(2) 0.0307(10) Uani 1 1 d .
H25 H 0.8952 -0.1175 0.8680 0.037 Uiso 1 1 calc R
C26 C 0.9871(2) -0.0478(4) 0.9068(2) 0.0289(9) Uani 1 1 d .
C27 C 1.0131(2) -0.1544(5) 0.9611(2) 0.0398(11) Uani 1 1 d .
H27A H 1.0401 -0.2179 0.9516 0.060 Uiso 1 1 calc GR
H27B H 0.9763 -0.2017 0.9620 0.060 Uiso 1 1 calc GR
H27C H 1.0396 -0.1121 1.0046 0.060 Uiso 1 1 calc GR
C28 C 1.0984(2) 0.0303(5) 0.9485(2) 0.0360(11) Uani 1 1 d .
H28A H 1.1119 -0.0633 0.9620 0.043 Uiso 1 1 calc R
H28B H 1.1072 0.0825 0.9891 0.043 Uiso 1 1 calc R
C29 C 1.1363(2) 0.0882(5) 0.9147(2) 0.0377(11) Uani 1 1 d .
H29A H 1.1824 0.1022 0.9484 0.045 Uiso 1 1 calc R
H29B H 1.1358 0.0240 0.8810 0.045 Uiso 1 1 calc R
C30 C 1.1383(2) 0.2551(5) 0.8385(3) 0.0454(13) Uani 1 1 d .
H30A H 1.1279 0.1879 0.8034 0.068 Uiso 1 1 calc GR
H30B H 1.1859 0.2612 0.8657 0.068 Uiso 1 1 calc GR
H30C H 1.1210 0.3419 0.8179 0.068 Uiso 1 1 calc GR
C31 C 1.1190(3) 0.3214(5) 0.9314(3) 0.0501(14) Uani 1 1 d .
H31A H 1.0977 0.4040 0.9083 0.075 Uiso 1 1 calc GR
H31B H 1.1661 0.3370 0.9582 0.075 Uiso 1 1 calc GR
H31C H 1.1005 0.2934 0.9608 0.075 Uiso 1 1 calc GR
C32 C 0.86231(19) 0.2680(4) 0.7650(2) 0.0275(9) Uani 1 1 d .
C33 C 0.8268(2) 0.2618(4) 0.6948(2) 0.0309(10) Uani 1 1 d .
C34 C 0.7850(2) 0.3680(4) 0.6610(2) 0.0315(10) Uani 1 1 d .
H34 H 0.7606 0.3649 0.6136 0.038 Uiso 1 1 calc R
C35 C 0.7786(2) 0.4769(4) 0.6949(2) 0.0344(10) Uani 1 1 d .
H35 H 0.7492 0.5469 0.6710 0.041 Uiso 1 1 calc R
C36 C 0.8149(2) 0.4838(4) 0.7637(2) 0.0349(10) Uani 1 1 d .
H36 H 0.8111 0.5603 0.7866 0.042 Uiso 1 1 calc R
C37 C 0.8573(2) 0.3803(4) 0.8004(2) 0.0297(9) Uani 1 1 d .
C38 C 0.8960(2) 0.3916(5) 0.8761(2) 0.0378(11) Uani 1 1 d .
H38 H 0.9303 0.3205 0.8918 0.045 Uiso 1 1 calc R
C39 C 0.8528(3) 0.3683(7) 0.9101(3) 0.0606(16) Uani 1 1 d .
H39A H 0.8167 0.4328 0.8931 0.091 Uiso 1 1 calc GR
H39B H 0.8790 0.3798 0.9586 0.091 Uiso 1 1 calc GR
H39C H 0.8350 0.2775 0.9006 0.091 Uiso 1 1 calc GR
C40 C 0.9309(3) 0.5269(5) 0.8968(3) 0.0573(15) Uani 1 1 d .
H40A H 0.9562 0.5425 0.8725 0.086 Uiso 1 1 calc GR
H40B H 0.9604 0.5267 0.9450 0.086 Uiso 1 1 calc GR
H40C H 0.8984 0.5980 0.8862 0.086 Uiso 1 1 calc GR
C41 C 0.8344(2) 0.1480(4) 0.6546(2) 0.0337(10) Uani 1 1 d .
H41 H 0.8625 0.0783 0.6868 0.040 Uiso 1 1 calc R
C42 C 0.8688(2) 0.1951(5) 0.6147(2) 0.0421(12) Uani 1 1 d .
H42A H 0.8425 0.2647 0.5831 0.063 Uiso 1 1 calc GR
H42B H 0.8742 0.1197 0.5900 0.063 Uiso 1 1 calc GR
H42C H 0.9119 0.2314 0.6453 0.063 Uiso 1 1 calc GR
C43 C 0.7683(2) 0.0828(5) 0.6079(3) 0.0479(13) Uani 1 1 d .
H43A H 0.7489 0.0447 0.6346 0.072 Uiso 1 1 calc GR
H43B H 0.7752 0.0119 0.5818 0.072 Uiso 1 1 calc GR
H43C H 0.7388 0.1503 0.5774 0.072 Uiso 1 1 calc GR
C44 C 1.0067(2) -0.0586(4) 0.7472(2) 0.0280(9) Uani 1 1 d .
H44 H 1.0075 -0.1046 0.7844 0.034 Uiso 1 1 calc R
Zn1 Zn 0.51169(2) 0.34884(4) 0.68875(2) 0.02337(13) Uani 1 1 d .
O1 O 0.50167(13) 0.5495(3) 0.69450(13) 0.0282(6) Uani 1 1 d .
O2 O 0.50338(13) 0.7456(3) 0.74156(13) 0.0262(6) Uani 1 1 d .
N1 N 0.42393(16) 0.3322(3) 0.60327(16) 0.0251(7) Uani 1 1 d .
N2 N 0.55720(17) 0.2174(3) 0.65662(17) 0.0277(8) Uani 1 1 d .
N3 N 0.61763(16) 0.3883(4) 0.76570(17) 0.0294(8) Uani 1 1 d .
C1 C 0.3420(2) 0.2051(5) 0.5071(2) 0.0395(11) Uani 1 1 d .
H1A H 0.3127 0.1799 0.5257 0.059 Uiso 1 1 calc GR
H1B H 0.3426 0.1339 0.4775 0.059 Uiso 1 1 calc GR
H1C H 0.3265 0.2881 0.4815 0.059 Uiso 1 1 calc GR
C2 C 0.4106(2) 0.2257(4) 0.5635(2) 0.0283(9) Uani 1 1 d .
C3 C 0.4569(2) 0.1282(4) 0.5701(2) 0.0317(10) Uani 1 1 d .
H3 H 0.4392 0.0502 0.5438 0.038 Uiso 1 1 calc R
C4 C 0.5248(2) 0.1275(4) 0.6092(2) 0.0282(9) Uani 1 1 d .
C5 C 0.5623(2) 0.0156(5) 0.5958(2) 0.0368(11) Uani 1 1 d .
H5A H 0.5964 0.0543 0.5866 0.055 Uiso 1 1 calc GR
H5B H 0.5320 -0.0368 0.5571 0.055 Uiso 1 1 calc GR
H5C H 0.5826 -0.0424 0.6352 0.055 Uiso 1 1 calc GR
C6 C 0.6288(2) 0.2129(4) 0.6943(2) 0.0325(10) Uani 1 1 d .
H6A H 0.6482 0.2707 0.6725 0.039 Uiso 1 1 calc R
H6B H 0.6444 0.1205 0.6952 0.039 Uiso 1 1 calc R
C7 C 0.6496(2) 0.2609(4) 0.7649(2) 0.0333(10) Uani 1 1 d .
H7A H 0.6382 0.1923 0.7894 0.040 Uiso 1 1 calc R
H7B H 0.6977 0.2729 0.7883 0.040 Uiso 1 1 calc R
C8 C 0.6290(2) 0.4189(5) 0.8343(2) 0.0377(11) Uani 1 1 d .
H8A H 0.6066 0.5023 0.8340 0.057 Uiso 1 1 calc GR
H8B H 0.6760 0.4288 0.8637 0.057 Uiso 1 1 calc GR
H8C H 0.6118 0.3461 0.8507 0.057 Uiso 1 1 calc GR
C9 C 0.6440(2) 0.4971(5) 0.7409(2) 0.0385(11) Uani 1 1 d .
H9A H 0.6330 0.4802 0.6940 0.058 Uiso 1 1 calc GR
H9B H 0.6917 0.5011 0.7679 0.058 Uiso 1 1 calc GR
H9C H 0.6248 0.5823 0.7442 0.058 Uiso 1 1 calc GR
C10 C 0.37516(19) 0.4343(4) 0.58607(19) 0.0248(9) Uani 1 1 d .
C11 C 0.3263(2) 0.4260(4) 0.6067(2) 0.0276(9) Uani 1 1 d .
C12 C 0.2801(2) 0.5290(4) 0.5888(2) 0.0329(10) Uani 1 1 d .
H12 H 0.2465 0.5232 0.6020 0.039 Uiso 1 1 calc R
C13 C 0.2819(2) 0.6383(4) 0.5528(2) 0.0340(10) Uani 1 1 d .
H13 H 0.2497 0.7063 0.5406 0.041 Uiso 1 1 calc R
C14 C 0.3316(2) 0.6475(4) 0.5346(2) 0.0348(10) Uani 1 1 d .
H14 H 0.3339 0.7240 0.5109 0.042 Uiso 1 1 calc R
C15 C 0.3784(2) 0.5471(4) 0.5504(2) 0.0305(10) Uani 1 1 d .
C16 C 0.4300(2) 0.5609(5) 0.5269(2) 0.0363(11) Uani 1 1 d .
H16 H 0.4643 0.4917 0.5506 0.044 Uiso 1 1 calc R
C17 C 0.4007(2) 0.5335(6) 0.4516(2) 0.0522(14) Uani 1 1 d .
H17A H 0.3828 0.4428 0.4421 0.078 Uiso 1 1 calc GR
H17B H 0.4348 0.5423 0.4375 0.078 Uiso 1 1 calc GR
H17C H 0.3656 0.5979 0.4271 0.078 Uiso 1 1 calc GR
C18 C 0.4636(3) 0.6971(5) 0.5431(3) 0.0532(14) Uani 1 1 d .
H18A H 0.4311 0.7669 0.5198 0.080 Uiso 1 1 calc GR
H18B H 0.4975 0.6993 0.5285 0.080 Uiso 1 1 calc GR
H18C H 0.4835 0.7126 0.5915 0.080 Uiso 1 1 calc GR
C19 C 0.3238(2) 0.3128(4) 0.6505(2) 0.0292(9) Uani 1 1 d .
H19 H 0.3559 0.2431 0.6530 0.035 Uiso 1 1 calc R
C20 C 0.2562(2) 0.2476(5) 0.6219(2) 0.0400(11) Uani 1 1 d .
H20A H 0.2238 0.3142 0.6190 0.060 Uiso 1 1 calc GR
H20B H 0.2572 0.1745 0.6512 0.060 Uiso 1 1 calc GR
H20C H 0.2443 0.2125 0.5771 0.060 Uiso 1 1 calc GR
C21 C 0.3454(2) 0.3659(4) 0.7219(2) 0.0324(10) Uani 1 1 d .
H21A H 0.3905 0.3988 0.7408 0.049 Uiso 1 1 calc GR
H21B H 0.3430 0.2936 0.7500 0.049 Uiso 1 1 calc GR
H21C H 0.3164 0.4389 0.7203 0.049 Uiso 1 1 calc GR
C22 C 0.49627(19) 0.6204(4) 0.7374(2) 0.0259(9) Uani 1 1 d .
H22 H 0.4861 0.5771 0.7690 0.031 Uiso 1 1 calc R

loop_
_atom_site_aniso_label
_atom_site_aniso_U_11
_atom_site_aniso_U_22
_atom_site_aniso_U_33
_atom_site_aniso_U_23
_atom_site_aniso_U_13
_atom_site_aniso_U_12
Zn2 0.0297(3) 0.0158(2) 0.0282(3) 0.00075(18) 0.0122(2) 0.00115(18)
O3 0.0394(17) 0.0133(14) 0.0348(16) -0.0002(12) 0.0193(14) 0.0001(11)
O4 0.0351(16) 0.0159(15) 0.0374(17) -0.0059(12) 0.0162(14) -0.0021(12)
N4 0.0302(18) 0.0196(18) 0.0277(18) 0.0055(14) 0.0097(15) 0.0028(14)
N5 0.035(2) 0.0207(19) 0.0263(18) 0.0027(14) 0.0114(16) 0.0050(14)
N6 0.033(2) 0.0161(18) 0.046(2) 0.0007(16) 0.0113(18) -0.0005(14)
C23 0.038(3) 0.035(3) 0.061(3) 0.010(2) 0.025(2) 0.000(2)
C24 0.037(2) 0.023(2) 0.032(2) -0.0003(18) 0.021(2) -0.0014(17)
C25 0.036(2) 0.021(2) 0.035(2) 0.0032(18) 0.016(2) -0.0031(17)
C26 0.041(2) 0.015(2) 0.030(2) 0.0015(17) 0.016(2) 0.0040(17)
C27 0.056(3) 0.025(3) 0.038(3) 0.007(2) 0.021(2) 0.004(2)
C28 0.041(3) 0.025(2) 0.029(2) 0.0027(18) 0.005(2) 0.0047(19)
C29 0.033(2) 0.023(2) 0.048(3) 0.001(2) 0.011(2) 0.0026(18)
C30 0.035(3) 0.029(3) 0.065(3) 0.006(2) 0.016(2) -0.001(2)
C31 0.049(3) 0.024(3) 0.052(3) -0.004(2) 0.002(3) -0.003(2)
C32 0.026(2) 0.019(2) 0.037(2) 0.0055(17) 0.0136(19) 0.0033(16)
C33 0.028(2) 0.018(2) 0.041(3) 0.0044(18) 0.011(2) 0.0007(16)
C34 0.031(2) 0.026(2) 0.031(2) 0.0040(18) 0.0092(19) 0.0018(17)
C35 0.034(2) 0.022(2) 0.046(3) 0.0091(19) 0.018(2) 0.0081(18)
C36 0.037(2) 0.025(2) 0.045(3) -0.001(2) 0.021(2) 0.0046(18)
C37 0.030(2) 0.023(2) 0.039(2) 0.0035(18) 0.019(2) 0.0029(17)
C38 0.042(3) 0.030(3) 0.039(3) -0.002(2) 0.017(2) 0.012(2)
C39 0.063(4) 0.077(5) 0.044(3) 0.012(3) 0.026(3) 0.016(3)
C40 0.075(4) 0.039(3) 0.044(3) -0.011(2) 0.015(3) -0.004(3)
C41 0.038(2) 0.023(2) 0.033(2) 0.0024(18) 0.011(2) 0.0009(18)
C42 0.057(3) 0.029(3) 0.041(3) -0.003(2) 0.023(2) 0.000(2)
C43 0.046(3) 0.030(3) 0.050(3) -0.001(2) 0.007(2) -0.002(2)
C44 0.035(2) 0.019(2) 0.028(2) -0.0003(17) 0.0126(18) 0.0027(17)
Zn1 0.0302(3) 0.0138(2) 0.0264(3) -0.00028(18) 0.0135(2) 0.00110(17)
O1 0.0376(17) 0.0158(14) 0.0302(15) -0.0029(12) 0.0149(13) 0.0031(11)
O2 0.0383(16) 0.0136(14) 0.0313(15) 0.0002(11) 0.0200(13) -0.0014(11)
N1 0.0303(18) 0.0172(17) 0.0248(17) -0.0018(13) 0.0102(15) 0.0003(13)
N2 0.0341(19) 0.0190(18) 0.0322(19) -0.0014(14) 0.0173(16) 0.0015(14)
N3 0.0313(19) 0.0228(19) 0.033(2) -0.0016(15) 0.0138(16) -0.0014(14)
C1 0.040(3) 0.037(3) 0.035(3) -0.010(2) 0.012(2) -0.001(2)
C2 0.038(2) 0.021(2) 0.028(2) -0.0046(17) 0.0170(19) -0.0046(17)
C3 0.044(3) 0.020(2) 0.032(2) -0.0081(17) 0.018(2) -0.0021(18)
C4 0.044(3) 0.017(2) 0.029(2) 0.0020(16) 0.021(2) 0.0018(17)
C5 0.052(3) 0.027(2) 0.032(2) -0.0023(19) 0.020(2) 0.007(2)
C6 0.035(2) 0.024(2) 0.042(3) -0.0019(19) 0.020(2) 0.0064(18)
C7 0.033(2) 0.024(2) 0.037(2) -0.0004(19) 0.011(2) 0.0050(18)
C8 0.040(3) 0.030(3) 0.037(3) -0.004(2) 0.013(2) 0.003(2)
C9 0.037(2) 0.027(3) 0.052(3) -0.005(2) 0.021(2) -0.0071(19)
C10 0.029(2) 0.019(2) 0.023(2) -0.0025(16) 0.0097(17) 0.0009(16)
C11 0.031(2) 0.021(2) 0.028(2) -0.0016(17) 0.0121(18) 0.0004(16)
C12 0.035(2) 0.030(2) 0.034(2) -0.0006(19) 0.017(2) 0.0056(18)
C13 0.036(2) 0.027(2) 0.030(2) 0.0027(18) 0.0082(19) 0.0084(18)
C14 0.039(2) 0.028(2) 0.032(2) 0.0062(19) 0.011(2) 0.0040(19)
C15 0.033(2) 0.031(2) 0.024(2) 0.0024(18) 0.0105(18) 0.0015(18)
C16 0.037(2) 0.034(3) 0.037(3) 0.012(2) 0.016(2) 0.0026(19)
C17 0.044(3) 0.074(4) 0.044(3) 0.005(3) 0.025(2) 0.005(3)
C18 0.061(3) 0.036(3) 0.067(4) 0.013(3) 0.034(3) -0.002(2)
C19 0.039(2) 0.020(2) 0.031(2) 0.0029(17) 0.018(2) 0.0043(17)
C20 0.046(3) 0.028(3) 0.048(3) -0.002(2) 0.024(2) -0.004(2)
C21 0.041(3) 0.026(2) 0.032(2) 0.0007(18) 0.018(2) 0.0030(18)
C22 0.029(2) 0.020(2) 0.031(2) 0.0014(17) 0.0157(19) 0.0019(16)

loop_
_atom_type_symbol
_atom_type_description
_atom_type_scat_dispersion_real
_atom_type_scat_dispersion_imag
_atom_type_scat_source
C C 0.0033 0.0016 'International Tables Vol C Tables 4.2.6.8 and 6.1.1.4'
H H 0.0000 0.0000 'International Tables Vol C Tables 4.2.6.8 and 6.1.1.4'
N N 0.0061 0.0033 'International Tables Vol C Tables 4.2.6.8 and 6.1.1.4'
O O 0.0106 0.0060 'International Tables Vol C Tables 4.2.6.8 and 6.1.1.4'
Zn Zn 0.2839 1.4301 'International Tables Vol C Tables 4.2.6.8 and 6.1.1.4'

loop_
_geom_angle_atom_site_label_1
_geom_angle_atom_site_label_2
_geom_angle_atom_site_label_3
_geom_angle
_geom_angle_site_symmetry_1
_geom_angle_site_symmetry_3
O3 Zn2 O4 107.65(11) . 2_756
O3 Zn2 N4 105.12(13) . .
O3 Zn2 N5 105.00(13) . .
O3 Zn2 N6 96.72(13) . .
O4 Zn2 N6 83.40(12) 2_756 .
N4 Zn2 O4 91.79(12) . 2_756
N4 Zn2 N5 92.32(13) . .
N4 Zn2 N6 158.06(14) . .
N5 Zn2 O4 144.73(13) . 2_756
N5 Zn2 N6 79.87(14) . .
C44 O3 Zn2 122.0(3) . .
C44 O4 Zn2 136.6(3) . 2_746
C24 N4 Zn2 121.3(3) . .
C24 N4 C32 118.4(3) . .
C32 N4 Zn2 120.2(3) . .
C26 N5 Zn2 123.9(3) . .
C26 N5 C28 119.8(3) . .
C28 N5 Zn2 116.2(3) . .
C29 N6 Zn2 103.1(3) . .
C29 N6 C30 109.3(4) . .
C29 N6 C31 111.0(4) . .
C30 N6 Zn2 113.1(3) . .
C31 N6 Zn2 110.3(3) . .
C31 N6 C30 110.0(4) . .
H23A C23 H23B 109.5 . .
H23A C23 H23C 109.5 . .
H23B C23 H23C 109.5 . .
C24 C23 H23A 109.5 . .
C24 C23 H23B 109.5 . .
C24 C23 H23C 109.5 . .
N4 C24 C23 119.4(4) . .
N4 C24 C25 125.5(4) . .
C25 C24 C23 115.1(4) . .
C24 C25 H25 115.6 . .
C24 C25 C26 128.8(4) . .
C26 C25 H25 115.6 . .
N5 C26 C25 122.8(4) . .
N5 C26 C27 119.6(4) . .
C25 C26 C27 117.6(4) . .
C26 C27 H27A 109.5 . .
C26 C27 H27B 109.5 . .
C26 C27 H27C 109.5 . .
H27A C27 H27B 109.5 . .
H27A C27 H27C 109.5 . .
H27B C27 H27C 109.5 . .
N5 C28 H28A 110.1 . .
N5 C28 H28B 110.1 . .
N5 C28 C29 107.9(3) . .
H28A C28 H28B 108.4 . .
C29 C28 H28A 110.1 . .
C29 C28 H28B 110.1 . .
N6 C29 C28 111.4(4) . .
N6 C29 H29A 109.3 . .
N6 C29 H29B 109.3 . .
C28 C29 H29A 109.3 . .
C28 C29 H29B 109.3 . .
H29A C29 H29B 108.0 . .
N6 C30 H30A 109.5 . .
N6 C30 H30B 109.5 . .
N6 C30 H30C 109.5 . .
H30A C30 H30B 109.5 . .
H30A C30 H30C 109.5 . .
H30B C30 H30C 109.5 . .
N6 C31 H31A 109.5 . .
N6 C31 H31B 109.5 . .
N6 C31 H31C 109.5 . .
H31A C31 H31B 109.5 . .
H31A C31 H31C 109.5 . .
H31B C31 H31C 109.5 . .
C33 C32 N4 121.0(4) . .
C33 C32 C37 120.8(4) . .
C37 C32 N4 118.1(4) . .
C32 C33 C41 122.5(4) . .
C34 C33 C32 118.4(4) . .
C34 C33 C41 119.0(4) . .
C33 C34 H34 119.3 . .
C35 C34 C33 121.4(4) . .
C35 C34 H34 119.3 . .
C34 C35 H35 120.1 . .
C34 C35 C36 119.8(4) . .
C36 C35 H35 120.1 . .
C35 C36 H36 119.3 . .
C35 C36 C37 121.4(4) . .
C37 C36 H36 119.3 . .
C32 C37 C38 122.2(4) . .
C36 C37 C32 118.1(4) . .
C36 C37 C38 119.7(4) . .
C37 C38 H38 107.7 . .
C37 C38 C39 111.8(4) . .
C37 C38 C40 111.1(4) . .
C39 C38 H38 107.7 . .
C39 C38 C40 110.6(4) . .
C40 C38 H38 107.7 . .
C38 C39 H39A 109.5 . .
C38 C39 H39B 109.5 . .
C38 C39 H39C 109.5 . .
H39A C39 H39B 109.5 . .
H39A C39 H39C 109.5 . .
H39B C39 H39C 109.5 . .
C38 C40 H40A 109.5 . .
C38 C40 H40B 109.5 . .
C38 C40 H40C 109.5 . .
H40A C40 H40B 109.5 . .
H40A C40 H40C 109.5 . .
H40B C40 H40C 109.5 . .
C33 C41 H41 107.8 . .
C33 C41 C42 110.8(4) . .
C33 C41 C43 112.1(4) . .
C42 C41 H41 107.8 . .
C42 C41 C43 110.4(4) . .
C43 C41 H41 107.8 . .
C41 C42 H42A 109.5 . .
C41 C42 H42B 109.5 . .
C41 C42 H42C 109.5 . .
H42A C42 H42B 109.5 . .
H42A C42 H42C 109.5 . .
H42B C42 H42C 109.5 . .
C41 C43 H43A 109.5 . .
C41 C43 H43B 109.5 . .
C41 C43 H43C 109.5 . .
H43A C43 H43B 109.5 . .
H43A C43 H43C 109.5 . .
H43B C43 H43C 109.5 . .
O3 C44 H44 117.5 . .
O4 C44 O3 125.0(4) . .
O4 C44 H44 117.5 . .
O1 Zn1 O2 112.79(11) . 2_646
O1 Zn1 N1 92.78(12) . .
O1 Zn1 N3 83.89(12) . .
O2 Zn1 N1 103.67(13) 2_646 .
O2 Zn1 N3 90.34(12) 2_646 .
N1 Zn1 N3 165.78(13) . .
N2 Zn1 O1 139.63(13) . .
N2 Zn1 O2 104.32(13) . 2_646
N2 Zn1 N1 93.45(14) . .
N2 Zn1 N3 80.48(13) . .
C22 O1 Zn1 131.7(3) . .
C22 O2 Zn1 119.9(3) . 2_656
C2 N1 Zn1 121.0(3) . .
C2 N1 C10 118.7(3) . .
C10 N1 Zn1 120.2(2) . .
C4 N2 Zn1 122.6(3) . .
C4 N2 C6 120.5(3) . .
C6 N2 Zn1 116.4(3) . .
C7 N3 Zn1 101.8(2) . .
C8 N3 Zn1 116.2(3) . .
C8 N3 C7 110.1(3) . .
C8 N3 C9 109.8(4) . .
C9 N3 Zn1 108.8(3) . .
C9 N3 C7 109.8(4) . .
H1A C1 H1B 109.5 . .
H1A C1 H1C 109.5 . .
H1B C1 H1C 109.5 . .
C2 C1 H1A 109.5 . .
C2 C1 H1B 109.5 . .
C2 C1 H1C 109.5 . .
N1 C2 C1 120.0(4) . .
N1 C2 C3 123.9(4) . .
C3 C2 C1 116.1(4) . .
C2 C3 H3 114.9 . .
C4 C3 C2 130.2(4) . .
C4 C3 H3 114.9 . .
N2 C4 C3 123.5(4) . .
N2 C4 C5 119.8(4) . .
C3 C4 C5 116.8(4) . .
C4 C5 H5A 109.5 . .
C4 C5 H5B 109.5 . .
C4 C5 H5C 109.5 . .
H5A C5 H5B 109.5 . .
H5A C5 H5C 109.5 . .
H5B C5 H5C 109.5 . .
N2 C6 H6A 109.9 . .
N2 C6 H6B 109.9 . .
N2 C6 C7 108.9(3) . .
H6A C6 H6B 108.3 . .
C7 C6 H6A 109.9 . .
C7 C6 H6B 109.9 . .
N3 C7 C6 111.7(3) . .
N3 C7 H7A 109.3 . .
N3 C7 H7B 109.3 . .
C6 C7 H7A 109.3 . .
C6 C7 H7B 109.3 . .
H7A C7 H7B 107.9 . .
N3 C8 H8A 109.5 . .
N3 C8 H8B 109.5 . .
N3 C8 H8C 109.5 . .
H8A C8 H8B 109.5 . .
H8A C8 H8C 109.5 . .
H8B C8 H8C 109.5 . .
N3 C9 H9A 109.5 . .
N3 C9 H9B 109.5 . .
N3 C9 H9C 109.5 . .
H9A C9 H9B 109.5 . .
H9A C9 H9C 109.5 . .
H9B C9 H9C 109.5 . .
C11 C10 N1 121.0(4) . .
C11 C10 C15 119.9(4) . .
C15 C10 N1 119.0(4) . .
C10 C11 C19 122.3(4) . .
C12 C11 C10 118.6(4) . .
C12 C11 C19 119.0(4) . .
C11 C12 H12 119.1 . .
C13 C12 C11 121.9(4) . .
C13 C12 H12 119.1 . .
C12 C13 H13 120.5 . .
C12 C13 C14 118.9(4) . .
C14 C13 H13 120.5 . .
C13 C14 H14 119.2 . .
C13 C14 C15 121.6(4) . .
C15 C14 H14 119.2 . .
C10 C15 C16 122.0(4) . .
C14 C15 C10 118.9(4) . .
C14 C15 C16 119.0(4) . .
C15 C16 H16 107.7 . .
C15 C16 C17 110.7(4) . .
C15 C16 C18 112.9(4) . .
C17 C16 H16 107.7 . .
C18 C16 H16 107.7 . .
C18 C16 C17 110.0(4) . .
C16 C17 H17A 109.5 . .
C16 C17 H17B 109.5 . .
C16 C17 H17C 109.5 . .
H17A C17 H17B 109.5 . .
H17A C17 H17C 109.5 . .
H17B C17 H17C 109.5 . .
C16 C18 H18A 109.5 . .
C16 C18 H18B 109.5 . .
C16 C18 H18C 109.5 . .
H18A C18 H18B 109.5 . .
H18A C18 H18C 109.5 . .
H18B C18 H18C 109.5 . .
C11 C19 H19 108.0 . .
C11 C19 C20 112.4(3) . .
C11 C19 C21 109.2(4) . .
C20 C19 H19 108.0 . .
C20 C19 C21 111.1(4) . .
C21 C19 H19 108.0 . .
C19 C20 H20A 109.5 . .
C19 C20 H20B 109.5 . .
C19 C20 H20C 109.5 . .
H20A C20 H20B 109.5 . .
H20A C20 H20C 109.5 . .
H20B C20 H20C 109.5 . .
C19 C21 H21A 109.5 . .
C19 C21 H21B 109.5 . .
C19 C21 H21C 109.5 . .
H21A C21 H21B 109.5 . .
H21A C21 H21C 109.5 . .
H21B C21 H21C 109.5 . .
O1 C22 O2 124.4(4) . .
O1 C22 H22 117.8 . .
O2 C22 H22 117.8 . .

loop_
_geom_bond_atom_site_label_1
_geom_bond_atom_site_label_2
_geom_bond_distance
_geom_bond_site_symmetry_2
Zn2 O3 2.032(3) .
Zn2 O4 2.088(3) 2_756
Zn2 N4 2.033(3) .
Zn2 N5 2.048(3) .
Zn2 N6 2.220(4) .
O3 C44 1.261(5) .
O4 Zn2 2.088(3) 2_746
O4 C44 1.244(5) .
N4 C24 1.335(5) .
N4 C32 1.438(5) .
N5 C26 1.324(5) .
N5 C28 1.469(5) .
N6 C29 1.471(5) .
N6 C30 1.486(6) .
N6 C31 1.476(6) .
C23 H23A 0.9800 .
C23 H23B 0.9800 .
C23 H23C 0.9800 .
C23 C24 1.517(6) .
C24 C25 1.401(6) .
C25 H25 0.9500 .
C25 C26 1.403(6) .
C26 C27 1.522(6) .
C27 H27A 0.9800 .
C27 H27B 0.9800 .
C27 H27C 0.9800 .
C28 H28A 0.9900 .
C28 H28B 0.9900 .
C28 C29 1.515(7) .
C29 H29A 0.9900 .
C29 H29B 0.9900 .
C30 H30A 0.9800 .
C30 H30B 0.9800 .
C30 H30C 0.9800 .
C31 H31A 0.9800 .
C31 H31B 0.9800 .
C31 H31C 0.9800 .
C32 C33 1.407(6) .
C32 C37 1.414(6) .
C33 C34 1.400(6) .
C33 C41 1.517(6) .
C34 H34 0.9500 .
C34 C35 1.378(6) .
C35 H35 0.9500 .
C35 C36 1.382(6) .
C36 H36 0.9500 .
C36 C37 1.401(6) .
C37 C38 1.519(6) .
C38 H38 1.0000 .
C38 C39 1.529(7) .
C38 C40 1.535(7) .
C39 H39A 0.9800 .
C39 H39B 0.9800 .
C39 H39C 0.9800 .
C40 H40A 0.9800 .
C40 H40B 0.9800 .
C40 H40C 0.9800 .
C41 H41 1.0000 .
C41 C42 1.522(7) .
C41 C43 1.539(6) .
C42 H42A 0.9800 .
C42 H42B 0.9800 .
C42 H42C 0.9800 .
C43 H43A 0.9800 .
C43 H43B 0.9800 .
C43 H43C 0.9800 .
C44 H44 0.9500 .
Zn1 O1 2.034(3) .
Zn1 O2 2.040(3) 2_646
Zn1 N1 2.056(3) .
Zn1 N2 2.014(3) .
Zn1 N3 2.282(3) .
O1 C22 1.251(5) .
O2 Zn1 2.040(3) 2_656
O2 C22 1.262(5) .
N1 C2 1.334(5) .
N1 C10 1.434(5) .
N2 C4 1.331(5) .
N2 C6 1.466(5) .
N3 C7 1.478(5) .
N3 C8 1.476(6) .
N3 C9 1.478(6) .
C1 H1A 0.9800 .
C1 H1B 0.9800 .
C1 H1C 0.9800 .
C1 C2 1.516(6) .
C2 C3 1.402(6) .
C3 H3 0.9500 .
C3 C4 1.398(6) .
C4 C5 1.527(6) .
C5 H5A 0.9800 .
C5 H5B 0.9800 .
C5 H5C 0.9800 .
C6 H6A 0.9900 .
C6 H6B 0.9900 .
C6 C7 1.512(6) .
C7 H7A 0.9900 .
C7 H7B 0.9900 .
C8 H8A 0.9800 .
C8 H8B 0.9800 .
C8 H8C 0.9800 .
C9 H9A 0.9800 .
C9 H9B 0.9800 .
C9 H9C 0.9800 .
C10 C11 1.406(6) .
C10 C15 1.409(6) .
C11 C12 1.402(6) .
C11 C19 1.520(6) .
C12 H12 0.9500 .
C12 C13 1.376(6) .
C13 H13 0.9500 .
C13 C14 1.385(6) .
C14 H14 0.9500 .
C14 C15 1.394(6) .
C15 C16 1.515(6) .
C16 H16 1.0000 .
C16 C17 1.532(7) .
C16 C18 1.526(7) .
C17 H17A 0.9800 .
C17 H17B 0.9800 .
C17 H17C 0.9800 .
C18 H18A 0.9800 .
C18 H18B 0.9800 .
C18 H18C 0.9800 .
C19 H19 1.0000 .
C19 C20 1.530(6) .
C19 C21 1.543(6) .
C20 H20A 0.9800 .
C20 H20B 0.9800 .
C20 H20C 0.9800 .
C21 H21A 0.9800 .
C21 H21B 0.9800 .
C21 H21C 0.9800 .
C22 H22 0.9500 .

loop_
_geom_torsion_atom_site_label_1
_geom_torsion_atom_site_label_2
_geom_torsion_atom_site_label_3
_geom_torsion_atom_site_label_4
_geom_torsion
_geom_torsion_site_symmetry_1
Zn2 O3 C44 O4 174.3(3) .
Zn2 O4 C44 O3 -175.8(3) 2_746
Zn2 N4 C24 C23 -168.3(3) .
Zn2 N4 C24 C25 11.8(6) .
Zn2 N4 C32 C33 91.0(4) .
Zn2 N4 C32 C37 -87.1(4) .
Zn2 N5 C26 C25 -7.6(6) .
Zn2 N5 C26 C27 173.0(3) .
Zn2 N5 C28 C29 -21.0(4) .
Zn2 N6 C29 C28 -48.5(4) .
N4 C24 C25 C26 10.0(7) .
N4 C32 C33 C34 -179.7(4) .
N4 C32 C33 C41 -2.4(6) .
N4 C32 C37 C36 179.4(4) .
N4 C32 C37 C38 -0.7(6) .
N5 C28 C29 N6 47.8(5) .
C23 C24 C25 C26 -169.9(4) .
C24 N4 C32 C33 -87.0(5) .
C24 N4 C32 C37 95.0(5) .
C24 C25 C26 N5 -12.4(7) .
C24 C25 C26 C27 167.0(4) .
C26 N5 C28 C29 155.7(4) .
C28 N5 C26 C25 175.9(4) .
C28 N5 C26 C27 -3.4(6) .
C30 N6 C29 C28 -169.0(4) .
C31 N6 C29 C28 69.6(5) .
C32 N4 C24 C23 9.6(6) .
C32 N4 C24 C25 -170.3(4) .
C32 C33 C34 C35 0.3(7) .
C32 C33 C41 C42 -109.9(5) .
C32 C33 C41 C43 126.3(4) .
C32 C37 C38 C39 -105.1(5) .
C32 C37 C38 C40 130.7(5) .
C33 C32 C37 C36 1.3(6) .
C33 C32 C37 C38 -178.7(4) .
C33 C34 C35 C36 1.4(7) .
C34 C33 C41 C42 67.3(5) .
C34 C33 C41 C43 -56.5(5) .
C34 C35 C36 C37 -1.7(7) .
C35 C36 C37 C32 0.4(7) .
C35 C36 C37 C38 -179.5(4) .
C36 C37 C38 C39 74.8(6) .
C36 C37 C38 C40 -49.4(6) .
C37 C32 C33 C34 -1.7(6) .
C37 C32 C33 C41 175.6(4) .
C41 C33 C34 C35 -177.0(4) .
Zn1 O1 C22 O2 165.2(3) .
Zn1 O2 C22 O1 176.8(3) 2_656
Zn1 N1 C2 C1 170.4(3) .
Zn1 N1 C2 C3 -9.8(6) .
Zn1 N1 C10 C11 -92.1(4) .
Zn1 N1 C10 C15 85.2(4) .
Zn1 N2 C4 C3 10.1(6) .
Zn1 N2 C4 C5 -169.3(3) .
Zn1 N2 C6 C7 25.4(4) .
Zn1 N3 C7 C6 45.5(4) .
N1 C2 C3 C4 -10.7(8) .
N1 C10 C11 C12 179.6(4) .
N1 C10 C11 C19 2.7(6) .
N1 C10 C15 C14 -178.9(4) .
N1 C10 C15 C16 2.8(6) .
N2 C6 C7 N3 -49.4(5) .
C1 C2 C3 C4 169.1(4) .
C2 N1 C10 C11 86.6(5) .
C2 N1 C10 C15 -96.1(5) .
C2 C3 C4 N2 10.8(7) .
C2 C3 C4 C5 -169.8(4) .
C4 N2 C6 C7 -146.9(4) .
C6 N2 C4 C3 -178.1(4) .
C6 N2 C4 C5 2.5(6) .
C8 N3 C7 C6 169.3(4) .
C9 N3 C7 C6 -69.7(4) .
C10 N1 C2 C1 -8.3(6) .
C10 N1 C2 C3 171.5(4) .
C10 C11 C12 C13 -1.1(6) .
C10 C11 C19 C20 -129.6(4) .
C10 C11 C19 C21 106.6(4) .
C10 C15 C16 C17 103.7(5) .
C10 C15 C16 C18 -132.5(4) .
C11 C10 C15 C14 -1.6(6) .
C11 C10 C15 C16 -179.9(4) .
C11 C12 C13 C14 -1.0(7) .
C12 C11 C19 C20 53.4(5) .
C12 C11 C19 C21 -70.4(5) .
C12 C13 C14 C15 1.8(7) .
C13 C14 C15 C10 -0.5(6) .
C13 C14 C15 C16 177.8(4) .
C14 C15 C16 C17 -74.5(5) .
C14 C15 C16 C18 49.2(6) .
C15 C10 C11 C12 2.4(6) .
C15 C10 C11 C19 -174.6(4) .
C19 C11 C12 C13 176.0(4) .
